data_1526798
loop_
_publ_author_name
'Tezuka, K.'
'Henmi, K.'
'Hinatsu, Y.'
'Masaki, N.M.'

_publ_section_title
;
 Magnetic susceptibilities and Mossbauer spectra of perovskites A2 Fe Nb
 O6 (A= Sr, Ba)
;
_journal_name_full 'Journal of Solid State Chemistry'
_journal_page_first 591
_journal_page_last 597
_journal_volume 154
_journal_year 2000
_chemical_formula_sum 'Fe Nb O6 Sr2'
_chemical_name_systematic 'Sr2 Fe Nb O6'
_space_group_IT_number 62
_symmetry_space_group_name_Hall '-P 2ac 2n'
_symmetry_space_group_name_H-M 'P n m a'
_cell_angle_alpha 90
_cell_angle_beta 90
_cell_angle_gamma 90
_cell_formula_units_Z 2
_cell_length_a 5.6082
_cell_length_b 7.9642
_cell_length_c 5.6084
_cell_volume 250.498
_citation_journal_id_ASTM JSSCBI
_cod_data_source_file Tezuka_JSSCBI_2000_22.cif
_cod_data_source_block Fe1Nb1O6Sr2
_cod_original_cell_volume 250.4982
_cod_original_formula_sum 'Fe1 Nb1 O6 Sr2'
_cod_database_code 1526798

loop_
_symmetry_equiv_pos_as_xyz
x,y,z
-x+1/2,-y,z+1/2
x+1/2,-y+1/2,-z+1/2
-x,y+1/2,-z
-x,-y,-z
x-1/2,y,-z-1/2
-x-1/2,y-1/2,z-1/2
x,-y-1/2,z

loop_
_atom_site_label
_atom_site_type_symbol
_atom_site_fract_x
_atom_site_fract_y
_atom_site_fract_z
_atom_site_occupancy
_atom_site_U_iso_or_equiv
O1 O-2 0.506 0.25 0.048 1 0.0
Fe1 Fe+3 0 0 0.5 0.5 0.0
O2 O-2 0.259 0.508 0.243 1 0.0
Nb1 Nb+5 0 0 0.5 0.5 0.0
Sr1 Sr+2 -0.002 0.25 -0.003 1 0.0
